data_9009571
loop_
_publ_author_name
'Beran, A.'
'Bittner, H.'

_publ_section_title
;
 Untersuchungen zur kristallchemie des ilvaits
;
_journal_name_full 'Tschermaks Mineralogische und Petrographische Mitteilungen'
_journal_page_first 11
_journal_page_last 29
_journal_volume 21
_journal_year 1974
_chemical_formula_sum 'Ca Fe3 H O9 Si2'
_chemical_name_mineral Ilvaite
_space_group_IT_number 62
_symmetry_space_group_name_Hall '-P 2c 2ab'
_symmetry_space_group_name_H-M 'P b n m'
_cell_angle_alpha 90
_cell_angle_beta 90
_cell_angle_gamma 90
_cell_formula_units_Z 4
_cell_length_a 8.800
_cell_length_b 13.019
_cell_length_c 5.852
_cell_volume 670.447
_database_code_amcsd 0015644
_exptl_crystal_density_diffrn 4.050
_cod_original_formula_sum 'Fe3 Ca Si2 O9 H'
_cod_database_code 9009571

loop_
_space_group_symop_operation_xyz
x,y,z
x,y,1/2-z
-x,-y,1/2+z
1/2+x,1/2-y,1/2+z
1/2-x,1/2+y,1/2-z
1/2-x,1/2+y,z
1/2+x,1/2-y,-z
-x,-y,-z

loop_
_atom_site_aniso_label
_atom_site_aniso_U_11
_atom_site_aniso_U_22
_atom_site_aniso_U_33
_atom_site_aniso_U_12
_atom_site_aniso_U_13
_atom_site_aniso_U_23
Fe1 0.00588 0.00601 0.00659 0.00000 0.00078 0.00000
Fe2 0.00785 0.00773 0.00920 -0.00058 0.00000 0.00000
Ca 0.00706 0.00859 0.00989 -0.00058 0.00000 0.00000
Si1 0.00549 0.00859 0.00278 -0.00058 0.00000 0.00000
Si2 0.00981 0.00429 0.00763 -0.00116 0.00000 0.00000
O1 0.01059 0.01288 0.01752 -0.00290 0.00000 0.00000
O2 0.00628 0.00945 0.00590 0.00058 0.00235 -0.00502
O3 0.00471 0.00859 0.01475 0.00000 0.00000 0.00000
O4 0.00863 0.00601 0.01284 -0.00116 -0.00026 -0.00193
O5 0.00863 0.00945 0.00017 0.00116 0.00000 0.00000
O6 0.01648 0.00343 0.02290 0.00000 0.00000 0.00000
O-H7 0.01295 0.00258 0.00746 0.00000 0.00000 0.00000

loop_
_atom_site_label
_atom_site_fract_x
_atom_site_fract_y
_atom_site_fract_z
_atom_site_type_symbol
_atom_site_attached_hydrogens
Fe1 0.05099 0.11001 0.00789 Fe 0
Fe2 0.74029 0.05888 0.25000 Fe 0
Ca 0.37056 0.18712 0.75000 Ca 0
Si1 0.36913 0.04051 0.25000 Si 0
Si2 0.22740 0.32012 0.25000 Si 0
O1 0.03030 -0.00920 0.75000 O 0
O2 0.27310 0.06420 0.01820 O 0
O3 0.10860 0.22120 0.25000 O 0
O4 0.32870 0.32930 0.02000 O 0
O5 0.10200 0.41600 0.25000 O 0
O6 0.02690 0.39870 0.75000 O 0
O-H7 0.10970 0.20340 0.75000 O 1

loop_
_cod_changelog_entry_id
_cod_changelog_entry_author
_cod_changelog_entry_date
_cod_changelog_entry_text
1
;cod-tools version 3.8.0
Id: cif_guess_AMCSD_atom_types 9574 2023-05-10 09:00:05Z saulius
;
2023-05-10T18:51:57+03:00
;Derived atom types and hydrogen counts
from atom names that follow the AMCSD naming convention
(Wat == water, O-H == hydroxyl).
;
2
;cod-tools version 3.10.1
Id: cif_fix_AMCSD_aniso_labels 10200 2024-08-01 14:09:44Z saulius
;
2024-08-02T12:21:21+03:00
;Changed the following '_atom_site_aniso_label' values:
'OH7' -> 'O-H7'
;

loop_
_cod_related_entry_id
_cod_related_entry_database
_cod_related_entry_code
1 AMCSD 0015644
